data_2213852
loop_
_publ_author_name
'B. Thimme Gowda'
'Roopa Nayak'
'Sabine Foro'
'Jozef Ko\<z\'i\<sek'
'Hartmut Fuess'

_publ_section_title
;
 3,4-Dimethylbenzenesulfonamide
;
_journal_coeditor_code IM2016
_journal_issue 6
_journal_name_full 'Acta Crystallographica Section E'
_journal_page_first o2968
_journal_page_last o2968
_journal_paper_doi 10.1107/S160053680702483X
_journal_volume 63
_journal_year 2007
_chemical_formula_iupac 'C8 H11 N O2 S'
_chemical_formula_moiety 'C8 H11 N O2 S'
_chemical_formula_sum 'C8 H11 N O2 S'
_chemical_formula_weight 185.24
_chemical_name_common 3,4-Dimethylbenzenesulfonamide
_chemical_name_systematic
;
3,4-Dimethylbenzenesulfonamide
;
_space_group_IT_number 14
_symmetry_cell_setting monoclinic
_symmetry_space_group_name_Hall '-P 2ybc'
_symmetry_space_group_name_H-M 'P 1 21/c 1'
_atom_sites_solution_hydrogens geom
_atom_sites_solution_primary direct
_atom_sites_solution_secondary difmap
_audit_creation_method SHELXL-97
_cell_angle_alpha 90.00
_cell_angle_beta 109.936(5)
_cell_angle_gamma 90.00
_cell_formula_units_Z 4
_cell_length_a 9.7939(4)
_cell_length_b 9.5488(5)
_cell_length_c 10.3342(8)
_cell_measurement_reflns_used 25
_cell_measurement_temperature 299(2)
_cell_measurement_theta_max 30.14
_cell_measurement_theta_min 9.28
_cell_volume 908.54(10)
_computing_cell_refinement
;
STADI4
;
_computing_data_collection
;
STADI4 (Stoe & Cie, 1996)
;
_computing_data_reduction 'REDU4 (Stoe & Cie, 1996)'
_computing_molecular_graphics
;
ORTEP-3 for Windows (Farrugia, 1997) and DIAMOND (Brandenburg,
1998)
;
_computing_publication_material
;
SHELXL97, PLATON (Spek, 2003) and WinGX (Farrugia, 1999)
;
_computing_structure_refinement 'SHELXL97 (Sheldrick, 1997)'
_computing_structure_solution 'SHELXS97 (Sheldrick, 1997)'
_diffrn_ambient_temperature 299(2)
_diffrn_measured_fraction_theta_full 1.000
_diffrn_measured_fraction_theta_max 1.000
_diffrn_measurement_device_type 'Enraf--Nonius CAD-4'
_diffrn_measurement_method \w/2\q
_diffrn_radiation_monochromator graphite
_diffrn_radiation_source 'fine-focus sealed tube'
_diffrn_radiation_type CuK\a
_diffrn_radiation_wavelength 1.54180
_diffrn_reflns_av_R_equivalents 0.0395
_diffrn_reflns_av_sigmaI/netI 0.0332
_diffrn_reflns_limit_h_max 11
_diffrn_reflns_limit_h_min -10
_diffrn_reflns_limit_k_max 11
_diffrn_reflns_limit_k_min -11
_diffrn_reflns_limit_l_max 0
_diffrn_reflns_limit_l_min -12
_diffrn_reflns_number 3312
_diffrn_reflns_theta_full 66.91
_diffrn_reflns_theta_max 66.91
_diffrn_reflns_theta_min 4.80
_diffrn_standards_decay_% 3.5
_diffrn_standards_interval_time 120
_diffrn_standards_number 3
_exptl_absorpt_coefficient_mu 2.852
_exptl_absorpt_correction_T_max 0.5859
_exptl_absorpt_correction_T_min 0.3655
_exptl_absorpt_correction_type psi-scan
_exptl_absorpt_process_details '(North <i>et al.</i>,  1968)'
_exptl_crystal_colour colourless
_exptl_crystal_density_diffrn 1.354
_exptl_crystal_density_method 'not measured'
_exptl_crystal_description prism
_exptl_crystal_F_000 392
_exptl_crystal_size_max 0.575
_exptl_crystal_size_mid 0.35
_exptl_crystal_size_min 0.2
_refine_diff_density_max 0.461
_refine_diff_density_min -0.440
_refine_ls_extinction_coef 0.0240(16)
_refine_ls_extinction_expression Fc^*^=kFc[1+0.001xFc^2^\l^3^/sin(2\q)]^-1/4^
_refine_ls_extinction_method SHELXL97
_refine_ls_goodness_of_fit_ref 1.106
_refine_ls_hydrogen_treatment mixed
_refine_ls_matrix_type full
_refine_ls_number_parameters 118
_refine_ls_number_reflns 1618
_refine_ls_number_restraints 2
_refine_ls_restrained_S_all 1.106
_refine_ls_R_factor_all 0.0389
_refine_ls_R_factor_gt 0.0371
_refine_ls_shift/su_max 0.000
_refine_ls_shift/su_mean 0.000
_refine_ls_structure_factor_coef Fsqd
_refine_ls_weighting_details 'calc w=1/[\s^2^(Fo^2^)+(0.0553P)^2^+0.283P] where P=(Fo^2^+2Fc^2^)/3'
_refine_ls_weighting_scheme calc
_refine_ls_wR_factor_gt 0.1055
_refine_ls_wR_factor_ref 0.1070
_reflns_number_gt 1524
_reflns_number_total 1618
_reflns_threshold_expression I>2sigma(I)
_cod_data_source_file im2016.cif
_cod_data_source_block I
_cod_original_cell_volume 908.54(9)
_cod_original_sg_symbol_H-M 'P 21/c'
_cod_database_code 2213852
_cod_database_fobs_code 2213852

loop_
_symmetry_equiv_pos_as_xyz
'x, y, z'
'-x, y+1/2, -z+1/2'
'-x, -y, -z'
'x, -y-1/2, z-1/2'

loop_
_atom_site_type_symbol
_atom_site_label
_atom_site_fract_x
_atom_site_fract_y
_atom_site_fract_z
_atom_site_U_iso_or_equiv
_atom_site_adp_type
_atom_site_calc_flag
_atom_site_refinement_flags
_atom_site_occupancy
C C1 0.74966(18) 0.27510(19) 0.30043(17) 0.0353(4) Uani d . 1
C C2 0.86716(19) 0.2192(2) 0.40414(19) 0.0395(4) Uani d . 1
H H2 0.8540 0.1410 0.4522 0.047 Uiso calc R 1
C C3 1.00472(19) 0.2784(2) 0.43747(19) 0.0408(4) Uani d . 1
C C4 1.02302(19) 0.3965(2) 0.36621(19) 0.0430(5) Uani d . 1
C C5 0.9025(2) 0.4516(2) 0.2627(2) 0.0499(5) Uani d . 1
H H5 0.9145 0.5309 0.2154 0.060 Uiso calc R 1
C C6 0.7666(2) 0.3922(2) 0.22840(19) 0.0458(5) Uani d . 1
H H6 0.6880 0.4299 0.1585 0.055 Uiso calc R 1
C C7 1.1309(2) 0.2136(3) 0.5497(3) 0.0624(6) Uani d . 1
H H7A 1.1701 0.2804 0.6224 0.075 Uiso calc R 1
H H7B 1.2046 0.1869 0.5127 0.075 Uiso calc R 1
H H7C 1.0981 0.1323 0.5854 0.075 Uiso calc R 1
C C8 1.1693(2) 0.4650(3) 0.3989(2) 0.0601(6) Uani d . 1
H H8A 1.1579 0.5548 0.3547 0.072 Uiso calc R 1
H H8B 1.2308 0.4070 0.3663 0.072 Uiso calc R 1
H H8C 1.2127 0.4770 0.4967 0.072 Uiso calc R 1
N N1 0.47754(17) 0.29125(18) 0.31866(16) 0.0436(4) Uani d D 1
H H11N 0.502(2) 0.294(2) 0.4059(10) 0.052 Uiso d D 1
H H12N 0.457(2) 0.3705(15) 0.281(2) 0.052 Uiso d D 1
O O1 0.59702(15) 0.06501(15) 0.33109(17) 0.0574(4) Uani d . 1
O O2 0.51100(16) 0.19748(19) 0.11336(15) 0.0629(5) Uani d . 1
S S1 0.57753(4) 0.19636(5) 0.25981(4) 0.0384(2) Uani d . 1

loop_
_atom_site_aniso_label
_atom_site_aniso_U_11
_atom_site_aniso_U_22
_atom_site_aniso_U_33
_atom_site_aniso_U_12
_atom_site_aniso_U_13
_atom_site_aniso_U_23
C1 0.0331(8) 0.0384(9) 0.0333(8) 0.0005(7) 0.0098(7) -0.0049(7)
C2 0.0383(9) 0.0374(10) 0.0393(9) 0.0011(7) 0.0087(7) 0.0002(7)
C3 0.0348(9) 0.0437(10) 0.0401(10) 0.0022(8) 0.0078(7) -0.0046(8)
C4 0.0380(9) 0.0517(11) 0.0417(9) -0.0043(8) 0.0168(7) -0.0074(8)
C5 0.0527(11) 0.0530(12) 0.0464(10) -0.0059(9) 0.0200(9) 0.0098(9)
C6 0.0419(10) 0.0515(12) 0.0393(9) 0.0037(9) 0.0078(7) 0.0075(8)
C7 0.0427(11) 0.0646(15) 0.0625(14) 0.0030(10) -0.0046(10) 0.0050(11)
C8 0.0464(11) 0.0774(16) 0.0598(13) -0.0166(11) 0.0225(10) -0.0082(11)
N1 0.0402(8) 0.0527(11) 0.0380(9) 0.0082(7) 0.0135(7) 0.0017(7)
O1 0.0498(8) 0.0372(8) 0.0800(11) -0.0059(6) 0.0154(7) -0.0012(7)
O2 0.0478(8) 0.1006(14) 0.0346(8) -0.0125(8) 0.0066(6) -0.0214(7)
S1 0.0327(3) 0.0430(3) 0.0363(3) -0.00293(16) 0.0076(2) -0.00863(16)

loop_
_atom_type_symbol
_atom_type_description
_atom_type_scat_dispersion_real
_atom_type_scat_dispersion_imag
_atom_type_scat_source
C C 0.0181 0.0091 'International Tables Vol C Tables 4.2.6.8 and 6.1.1.4'
H H 0.0000 0.0000 'International Tables Vol C Tables 4.2.6.8 and 6.1.1.4'
N N 0.0311 0.0180 'International Tables Vol C Tables 4.2.6.8 and 6.1.1.4'
O O 0.0492 0.0322 'International Tables Vol C Tables 4.2.6.8 and 6.1.1.4'
S S 0.3331 0.5567 'International Tables Vol C Tables 4.2.6.8 and 6.1.1.4'

loop_
_geom_angle_atom_site_label_1
_geom_angle_atom_site_label_2
_geom_angle_atom_site_label_3
_geom_angle
C6 C1 C2 120.49(17)
C6 C1 S1 119.81(14)
C2 C1 S1 119.71(14)
C1 C2 C3 120.95(18)
C1 C2 H2 119.5
C3 C2 H2 119.5
C2 C3 C4 119.12(17)
C2 C3 C7 119.58(19)
C4 C3 C7 121.30(19)
C3 C4 C5 118.86(17)
C3 C4 C8 121.20(18)
C5 C4 C8 119.94(19)
C6 C5 C4 122.11(19)
C6 C5 H5 118.9
C4 C5 H5 118.9
C5 C6 C1 118.47(17)
C5 C6 H6 120.8
C1 C6 H6 120.8
C3 C7 H7A 109.5
C3 C7 H7B 109.5
H7A C7 H7B 109.5
C3 C7 H7C 109.5
H7A C7 H7C 109.5
H7B C7 H7C 109.5
C4 C8 H8A 109.5
C4 C8 H8B 109.5
H8A C8 H8B 109.5
C4 C8 H8C 109.5
H8A C8 H8C 109.5
H8B C8 H8C 109.5
S1 N1 H11N 115.8(16)
S1 N1 H12N 114.3(15)
H11N N1 H12N 114(2)
O2 S1 O1 118.90(10)
O2 S1 N1 106.34(9)
O1 S1 N1 106.97(9)
O2 S1 C1 107.64(9)
O1 S1 C1 107.58(9)
N1 S1 C1 109.15(9)

loop_
_geom_bond_atom_site_label_1
_geom_bond_atom_site_label_2
_geom_bond_distance
C1 C6 1.384(3)
C1 C2 1.384(3)
C1 S1 1.7610(18)
C2 C3 1.392(3)
C2 H2 0.9300
C3 C4 1.392(3)
C3 C7 1.509(3)
C4 C5 1.397(3)
C4 C8 1.505(3)
C5 C6 1.378(3)
C5 H5 0.9300
C6 H6 0.9300
C7 H7A 0.9600
C7 H7B 0.9600
C7 H7C 0.9600
C8 H8A 0.9600
C8 H8B 0.9600
C8 H8C 0.9600
N1 S1 1.5987(16)
N1 H11N 0.851(10)
N1 H12N 0.845(10)
O1 S1 1.4340(16)
O2 S1 1.4292(15)

loop_
_geom_hbond_atom_site_label_D
_geom_hbond_atom_site_label_H
_geom_hbond_atom_site_label_A
_geom_hbond_site_symmetry_A
_geom_hbond_distance_DH
_geom_hbond_distance_HA
_geom_hbond_distance_DA
_geom_hbond_angle_DHA
N1 H11N O2 4_566 0.850(10) 2.120(10) 2.952(2) 167(2)
N1 H12N O1 2_655 0.850(10) 2.160(10) 2.999(2) 176(2)

loop_
_geom_torsion_atom_site_label_1
_geom_torsion_atom_site_label_2
_geom_torsion_atom_site_label_3
_geom_torsion_atom_site_label_4
_geom_torsion
C6 C1 C2 C3 -0.6(3)
S1 C1 C2 C3 179.33(14)
C1 C2 C3 C4 0.8(3)
C1 C2 C3 C7 -179.12(19)
C2 C3 C4 C5 -0.4(3)
C7 C3 C4 C5 179.6(2)
C2 C3 C4 C8 179.62(18)
C7 C3 C4 C8 -0.4(3)
C3 C4 C5 C6 -0.4(3)
C8 C4 C5 C6 179.60(19)
C4 C5 C6 C1 0.7(3)
C2 C1 C6 C5 -0.2(3)
S1 C1 C6 C5 179.89(15)
C6 C1 S1 O2 40.23(17)
C2 C1 S1 O2 -139.66(16)
C6 C1 S1 O1 169.48(15)
C2 C1 S1 O1 -10.41(17)
C6 C1 S1 N1 -74.79(16)
C2 C1 S1 N1 105.31(16)

loop_
_cod_related_entry_id
_cod_related_entry_database
_cod_related_entry_code
1 ChemSpider 203217
